data_7011190
loop_
_publ_author_name
'Andr\'e-Bentabet, Emmanuelle'
'Broussier, Roland'
'Amardeil, R\'egine'
'Hierso, Jean-Cyrille'
'Richard, Philippe'
'Fasseur, Dominique'
'Gautheron, Bernard'
'Meunier, Philippe'

_publ_section_title
;
 Different coordination modes of a 1,1',2,2'-ferrocenyltetraphosphine:
 bi- and tri-dentate behaviour with group 6 and 7 transition metals
;
_journal_issue 11
_journal_name_full 'Journal of the Chemical Society, Dalton Transactions'
_journal_page_first 2322
_journal_paper_doi 10.1039/b108833p
_journal_year 2002
_chemical_formula_sum 'C77 H79 Fe Mn O P4'
_chemical_formula_weight 1255.07
_chemical_name_systematic
; 
? 
;
_space_group_IT_number 14
_symmetry_cell_setting monoclinic
_symmetry_space_group_name_Hall '-P 2ybc'
_symmetry_space_group_name_H-M 'P 1 21/c 1'
_atom_sites_solution_hydrogens geom
_atom_sites_solution_primary patterson
_atom_sites_solution_secondary difmap
_audit_creation_method SHELXL-97
_cell_angle_alpha 90.00
_cell_angle_beta 102.91(3)
_cell_angle_gamma 90.00
_cell_formula_units_Z 4
_cell_length_a 11.390(3)
_cell_length_b 24.300(8)
_cell_length_c 24.760(13)
_cell_measurement_reflns_used 25
_cell_measurement_temperature 293(2)
_cell_measurement_theta_max 18.2
_cell_measurement_theta_min 10.7
_cell_volume 6680(5)
_computing_cell_refinement 'CAD4 EXPRESS'
_computing_data_collection 'CAD4 EXPRESS'
_computing_data_reduction XCAD4
_computing_molecular_graphics ORTEP3
_computing_structure_refinement 'SHELXL-97 (Sheldrick, 1997)'
_computing_structure_solution 'SHELXS-97 (Sheldrick, 1990)'
_diffrn_ambient_temperature 293(2)
_diffrn_measured_fraction_theta_full 0.956
_diffrn_measured_fraction_theta_max 0.956
_diffrn_measurement_device_type CAD4
_diffrn_measurement_method \w
_diffrn_radiation_monochromator graphite
_diffrn_radiation_source 'fine-focus sealed tube'
_diffrn_radiation_type MoK\a
_diffrn_radiation_wavelength 0.71073
_diffrn_reflns_av_R_equivalents 0.0645
_diffrn_reflns_av_sigmaI/netI 0.1889
_diffrn_reflns_limit_h_max 0
_diffrn_reflns_limit_h_min -12
_diffrn_reflns_limit_k_max 0
_diffrn_reflns_limit_k_min -26
_diffrn_reflns_limit_l_max 26
_diffrn_reflns_limit_l_min -26
_diffrn_reflns_number 9146
_diffrn_reflns_theta_full 22.78
_diffrn_reflns_theta_max 22.78
_diffrn_reflns_theta_min 2.35
_diffrn_standards_decay_% 0
_diffrn_standards_interval_time 7200
_diffrn_standards_number 3
_exptl_absorpt_coefficient_mu 0.546
_exptl_absorpt_correction_type psi-scan
_exptl_crystal_density_diffrn 1.248
_exptl_crystal_density_method 'not measured'
_exptl_crystal_description prism
_exptl_crystal_F_000 2640
_exptl_crystal_size_max 0.35
_exptl_crystal_size_mid 0.30
_exptl_crystal_size_min 0.22
_refine_diff_density_max 0.732
_refine_diff_density_min -0.319
_refine_diff_density_rms 0.076
_refine_ls_extinction_method none
_refine_ls_goodness_of_fit_ref 1.005
_refine_ls_hydrogen_treatment mixed
_refine_ls_matrix_type full
_refine_ls_number_parameters 732
_refine_ls_number_reflns 8664
_refine_ls_number_restraints 4
_refine_ls_restrained_S_all 1.006
_refine_ls_R_factor_all 0.2058
_refine_ls_R_factor_gt 0.0650
_refine_ls_shift/su_max 0.265
_refine_ls_shift/su_mean 0.007
_refine_ls_structure_factor_coef Fsqd
_refine_ls_weighting_details 'calc w==1/[\s^2^(Fo^2^)+(0.0929P)^2^+0.0000P] where P==(Fo^2^+2Fc^2^)/3'
_refine_ls_weighting_scheme calc
_refine_ls_wR_factor_gt 0.1549
_refine_ls_wR_factor_ref 0.1979
_reflns_number_gt 4126
_reflns_number_total 8664
_reflns_threshold_expression >2sigma(I)
_cod_data_source_file b108833p.txt
_cod_data_source_block brou3
_cod_original_cell_volume 6680(4)
_cod_original_sg_symbol_H-M P21/c
_cod_database_code 7011190

loop_
_symmetry_equiv_pos_as_xyz
'x, y, z'
'-x, y+1/2, -z+1/2'
'-x, -y, -z'
'x, -y-1/2, z-1/2'

loop_
_atom_site_label
_atom_site_type_symbol
_atom_site_fract_x
_atom_site_fract_y
_atom_site_fract_z
_atom_site_U_iso_or_equiv
_atom_site_adp_type
_atom_site_occupancy
_atom_site_symmetry_multiplicity
_atom_site_calc_flag
_atom_site_refinement_flags
_atom_site_disorder_assembly
_atom_site_disorder_group
Fe Fe 0.61288(9) 0.77879(4) 0.50097(4) 0.0393(3) Uani 1 1 d . . .
Mn Mn 0.56533(11) 0.69034(6) 0.34174(5) 0.0577(4) Uani 1 1 d . . .
O O 0.3527(5) 0.6575(3) 0.3812(2) 0.0751(19) Uani 1 1 d . . .
C77 C 0.4407(8) 0.6703(3) 0.3689(3) 0.054(2) Uani 1 1 d . . .
P1 P 0.52710(19) 0.63424(9) 0.50908(9) 0.0478(6) Uani 1 1 d . . .
P2 P 0.70904(18) 0.67946(9) 0.41934(9) 0.0479(6) Uani 1 1 d . . .
P3 P 0.51661(18) 0.77814(10) 0.35366(8) 0.0497(6) Uani 1 1 d . . .
P4 P 0.7207(2) 0.88953(9) 0.43117(9) 0.0538(6) Uani 1 1 d . . .
C1 C 0.7554(7) 0.7601(3) 0.5696(3) 0.042(2) Uani 1 1 d . . .
C2 C 0.6512(6) 0.7283(3) 0.5694(3) 0.043(2) Uani 1 1 d . . .
H2 H 0.6093 0.7282 0.5976 0.056 Uiso 1 1 calc R . .
C3 C 0.6197(6) 0.6962(3) 0.5200(3) 0.0408(19) Uani 1 1 d . . .
C4 C 0.7047(6) 0.7104(3) 0.4865(3) 0.0418(19) Uani 1 1 d . . .
C5 C 0.7855(6) 0.7492(3) 0.5184(3) 0.0419(19) Uani 1 1 d . . .
H5 H 0.8498 0.7653 0.5068 0.054 Uiso 1 1 calc R . .
C6 C 0.8316(8) 0.7900(4) 0.6191(3) 0.058(2) Uani 1 1 d . . .
C7 C 0.8516(10) 0.7522(5) 0.6685(4) 0.110(4) Uani 1 1 d . . .
H7A H 0.8897 0.7190 0.6602 0.143 Uiso 1 1 calc R . .
H7B H 0.7755 0.7434 0.6770 0.143 Uiso 1 1 calc R . .
H7C H 0.9023 0.7701 0.6997 0.143 Uiso 1 1 calc R . .
C8 C 0.9541(10) 0.8034(5) 0.6100(4) 0.119(4) Uani 1 1 d . . .
H8A H 0.9463 0.8275 0.5787 0.155 Uiso 1 1 calc R . .
H8B H 0.9936 0.7701 0.6031 0.155 Uiso 1 1 calc R . .
H8C H 1.0008 0.8212 0.6423 0.155 Uiso 1 1 calc R . .
C9 C 0.7721(11) 0.8416(5) 0.6336(5) 0.152(6) Uani 1 1 d . . .
H9A H 0.7585 0.8664 0.6027 0.197 Uiso 1 1 calc R . .
H9B H 0.8234 0.8589 0.6651 0.197 Uiso 1 1 calc R . .
H9C H 0.6965 0.8324 0.6423 0.197 Uiso 1 1 calc R . .
C10 C 0.4050(7) 0.6471(3) 0.5450(4) 0.050(2) Uani 1 1 d . . .
C11 C 0.2899(8) 0.6498(4) 0.5131(4) 0.068(3) Uani 1 1 d . . .
H11 H 0.2782 0.6477 0.4748 0.088 Uiso 1 1 calc R . .
C12 C 0.1901(8) 0.6554(4) 0.5365(5) 0.085(3) Uani 1 1 d . . .
H12 H 0.1125 0.6567 0.5144 0.111 Uiso 1 1 calc R . .
C13 C 0.2094(11) 0.6590(4) 0.5929(6) 0.085(3) Uani 1 1 d . . .
H13 H 0.1438 0.6631 0.6091 0.111 Uiso 1 1 calc R . .
C14 C 0.3222(10) 0.6566(4) 0.6259(4) 0.079(3) Uani 1 1 d . . .
H14 H 0.3335 0.6588 0.6642 0.103 Uiso 1 1 calc R . .
C15 C 0.4184(8) 0.6510(4) 0.6018(4) 0.062(2) Uani 1 1 d . . .
H15 H 0.4955 0.6496 0.6243 0.080 Uiso 1 1 calc R . .
C16 C 0.6205(8) 0.5886(3) 0.5604(3) 0.054(2) Uani 1 1 d . . .
C17 C 0.7310(8) 0.6004(4) 0.5943(4) 0.070(3) Uani 1 1 d . . .
H17 H 0.7630 0.6357 0.5949 0.091 Uiso 1 1 calc R . .
C18 C 0.7939(10) 0.5597(5) 0.6274(4) 0.094(4) Uani 1 1 d . . .
H18 H 0.8679 0.5682 0.6505 0.122 Uiso 1 1 calc R . .
C19 C 0.7501(14) 0.5065(6) 0.6271(6) 0.113(5) Uani 1 1 d . . .
H19 H 0.7951 0.4790 0.6483 0.147 Uiso 1 1 calc R . .
C20 C 0.6420(13) 0.4959(5) 0.5957(6) 0.109(4) Uani 1 1 d . . .
H20 H 0.6089 0.4610 0.5966 0.142 Uiso 1 1 calc R . .
C21 C 0.5786(9) 0.5352(4) 0.5624(4) 0.084(3) Uani 1 1 d . . .
H21 H 0.5042 0.5259 0.5401 0.109 Uiso 1 1 calc R . .
C22 C 0.8571(7) 0.7014(4) 0.4095(3) 0.050(2) Uani 1 1 d . . .
C23 C 0.8885(7) 0.7564(4) 0.4097(3) 0.056(2) Uani 1 1 d . . .
H23 H 0.8361 0.7826 0.4184 0.073 Uiso 1 1 calc R . .
C24 C 0.9957(9) 0.7738(4) 0.3973(4) 0.075(3) Uani 1 1 d . . .
H24 H 1.0141 0.8111 0.3973 0.098 Uiso 1 1 calc R . .
C25 C 1.0743(9) 0.7354(5) 0.3851(4) 0.080(3) Uani 1 1 d . . .
H25 H 1.1471 0.7469 0.3778 0.104 Uiso 1 1 calc R . .
C26 C 1.0477(8) 0.6807(5) 0.3833(4) 0.081(3) Uani 1 1 d . . .
H26 H 1.1005 0.6552 0.3738 0.105 Uiso 1 1 calc R . .
C27 C 0.9402(7) 0.6634(4) 0.3962(3) 0.067(3) Uani 1 1 d . . .
H27 H 0.9229 0.6260 0.3959 0.087 Uiso 1 1 calc R . .
C28 C 0.7490(8) 0.6083(3) 0.4449(4) 0.056(2) Uani 1 1 d . . .
C29 C 0.6849(9) 0.5630(5) 0.4203(4) 0.080(3) Uani 1 1 d . . .
H29 H 0.6180 0.5677 0.3912 0.104 Uiso 1 1 calc R . .
C30 C 0.7217(14) 0.5101(5) 0.4395(7) 0.113(5) Uani 1 1 d . . .
H30 H 0.6790 0.4794 0.4234 0.146 Uiso 1 1 calc R . .
C31 C 0.8207(13) 0.5038(6) 0.4821(7) 0.107(5) Uani 1 1 d . . .
H31 H 0.8467 0.4687 0.4940 0.139 Uiso 1 1 calc R . .
C32 C 0.8810(10) 0.5484(5) 0.5068(5) 0.094(3) Uani 1 1 d . . .
H32 H 0.9461 0.5437 0.5368 0.122 Uiso 1 1 calc R . .
C33 C 0.8467(8) 0.6005(4) 0.4880(4) 0.065(3) Uani 1 1 d . . .
H33 H 0.8902 0.6307 0.5048 0.084 Uiso 1 1 calc R . .
C34 C 0.4589(7) 0.8249(3) 0.5032(3) 0.043(2) Uani 1 1 d . . .
C35 C 0.4435(6) 0.7922(3) 0.4551(3) 0.0367(18) Uani 1 1 d . . .
H35 H 0.3863 0.7645 0.4453 0.048 Uiso 1 1 calc R . .
C36 C 0.5305(6) 0.8082(3) 0.4232(3) 0.0423(19) Uani 1 1 d . . .
C37 C 0.6046(6) 0.8503(3) 0.4547(3) 0.043(2) Uani 1 1 d . . .
C38 C 0.5604(7) 0.8596(3) 0.5039(3) 0.044(2) Uani 1 1 d . . .
H38 H 0.5928 0.8844 0.5318 0.057 Uiso 1 1 calc R . .
C39 C 0.3704(7) 0.8319(3) 0.5413(3) 0.052(2) Uani 1 1 d . . .
C40 C 0.2696(10) 0.7924(6) 0.5267(6) 0.165(7) Uani 1 1 d . . .
H40A H 0.2312 0.7964 0.4883 0.214 Uiso 1 1 calc R . .
H40B H 0.2122 0.7996 0.5490 0.214 Uiso 1 1 calc R . .
H40C H 0.2999 0.7556 0.5335 0.214 Uiso 1 1 calc R . .
C41 C 0.3229(11) 0.8905(4) 0.5334(5) 0.138(5) Uani 1 1 d . . .
H41A H 0.3889 0.9159 0.5430 0.180 Uiso 1 1 calc R . .
H41B H 0.2674 0.8968 0.5567 0.180 Uiso 1 1 calc R . .
H41C H 0.2824 0.8959 0.4953 0.180 Uiso 1 1 calc R . .
C42 C 0.4288(10) 0.8252(5) 0.6022(4) 0.131(5) Uani 1 1 d . . .
H42A H 0.4950 0.8504 0.6122 0.171 Uiso 1 1 calc R . .
H42B H 0.4577 0.7882 0.6090 0.171 Uiso 1 1 calc R . .
H42C H 0.3707 0.8328 0.6239 0.171 Uiso 1 1 calc R . .
C43 C 0.3543(7) 0.7962(4) 0.3271(3) 0.056(2) Uani 1 1 d . . .
C44 C 0.2982(8) 0.8404(4) 0.3468(4) 0.063(2) Uani 1 1 d . . .
H44 H 0.3392 0.8597 0.3778 0.081 Uiso 1 1 calc R . .
C45 C 0.1835(9) 0.8560(4) 0.3213(4) 0.076(3) Uani 1 1 d . . .
H45 H 0.1478 0.8857 0.3351 0.099 Uiso 1 1 calc R . .
C46 C 0.1212(9) 0.8283(5) 0.2758(5) 0.086(3) Uani 1 1 d . . .
H46 H 0.0437 0.8392 0.2583 0.112 Uiso 1 1 calc R . .
C47 C 0.1736(9) 0.7849(5) 0.2565(4) 0.096(4) Uani 1 1 d . . .
H47 H 0.1313 0.7655 0.2259 0.125 Uiso 1 1 calc R . .
C48 C 0.2915(8) 0.7687(4) 0.2820(4) 0.076(3) Uani 1 1 d . . .
H48 H 0.3266 0.7389 0.2680 0.099 Uiso 1 1 calc R . .
C49 C 0.5781(8) 0.8301(4) 0.3125(3) 0.057(2) Uani 1 1 d . . .
C50 C 0.5087(9) 0.8706(4) 0.2812(4) 0.075(3) Uani 1 1 d . . .
H50 H 0.4294 0.8757 0.2840 0.098 Uiso 1 1 calc R . .
C51 C 0.5570(12) 0.9040(5) 0.2452(4) 0.096(4) Uani 1 1 d . . .
H51 H 0.5093 0.9304 0.2236 0.125 Uiso 1 1 calc R . .
C52 C 0.6740(14) 0.8973(6) 0.2422(5) 0.113(4) Uani 1 1 d . . .
H52 H 0.7065 0.9199 0.2190 0.148 Uiso 1 1 calc R . .
C53 C 0.7438(12) 0.8582(6) 0.2727(5) 0.105(4) Uani 1 1 d . . .
H53 H 0.8238 0.8545 0.2705 0.136 Uiso 1 1 calc R . .
C54 C 0.6965(9) 0.8237(4) 0.3072(4) 0.080(3) Uani 1 1 d . . .
H54 H 0.7442 0.7961 0.3269 0.105 Uiso 1 1 calc R . .
C55 C 0.6298(8) 0.9465(3) 0.3953(3) 0.054(2) Uani 1 1 d . . .
C56 C 0.6830(8) 0.9792(4) 0.3603(4) 0.071(3) Uani 1 1 d . . .
H56 H 0.7619 0.9721 0.3580 0.092 Uiso 1 1 calc R . .
C57 C 0.6209(12) 1.0218(5) 0.3294(4) 0.093(4) Uani 1 1 d . . .
H57 H 0.6572 1.0424 0.3061 0.121 Uiso 1 1 calc R . .
C58 C 0.5059(12) 1.0332(4) 0.3335(4) 0.093(3) Uani 1 1 d . . .
H58 H 0.4640 1.0621 0.3133 0.121 Uiso 1 1 calc R . .
C59 C 0.4522(10) 1.0018(4) 0.3674(4) 0.084(3) Uani 1 1 d . . .
H59 H 0.3735 1.0095 0.3698 0.110 Uiso 1 1 calc R . .
C60 C 0.5145(9) 0.9586(4) 0.3984(4) 0.068(3) Uani 1 1 d . . .
H60 H 0.4772 0.9379 0.4214 0.089 Uiso 1 1 calc R . .
C61 C 0.8006(7) 0.9274(3) 0.4922(3) 0.049(2) Uani 1 1 d . . .
C62 C 0.7536(8) 0.9682(4) 0.5196(4) 0.062(2) Uani 1 1 d . . .
H62 H 0.6714 0.9753 0.5091 0.081 Uiso 1 1 calc R . .
C63 C 0.8220(11) 0.9988(4) 0.5614(4) 0.077(3) Uani 1 1 d . . .
H63 H 0.7869 1.0264 0.5786 0.100 Uiso 1 1 calc R . .
C64 C 0.9420(11) 0.9885(5) 0.5775(5) 0.087(3) Uani 1 1 d . . .
H64 H 0.9894 1.0089 0.6060 0.114 Uiso 1 1 calc R . .
C65 C 0.9927(9) 0.9485(5) 0.5521(5) 0.090(3) Uani 1 1 d . . .
H65 H 1.0749 0.9418 0.5635 0.117 Uiso 1 1 calc R . .
C66 C 0.9238(9) 0.9171(4) 0.5093(4) 0.074(3) Uani 1 1 d . . .
H66 H 0.9597 0.8896 0.4923 0.097 Uiso 1 1 calc R . .
C67 C 0.5503(12) 0.6188(5) 0.2893(5) 0.094(3) Uani 1 1 d . . .
H67 H 0.5206 0.5849 0.2976 0.122 Uiso 1 1 calc R . .
C68 C 0.6722(11) 0.6368(6) 0.3036(4) 0.087(3) Uani 1 1 d . . .
H68 H 0.7363 0.6162 0.3235 0.113 Uiso 1 1 calc R . .
C69 C 0.6813(10) 0.6901(6) 0.2833(4) 0.091(4) Uani 1 1 d . . .
H69 H 0.7510 0.7109 0.2867 0.118 Uiso 1 1 calc R . .
C70 C 0.5615(13) 0.7060(5) 0.2564(4) 0.091(3) Uani 1 1 d . . .
H70 H 0.5393 0.7397 0.2394 0.118 Uiso 1 1 calc R . .
C71 C 0.4838(10) 0.6624(6) 0.2598(4) 0.084(3) Uani 1 1 d . . .
H71 H 0.4012 0.6622 0.2451 0.109 Uiso 1 1 calc R . .
C72 C 0.8513(13) 0.3829(6) 0.7495(6) 0.159(5) Uiso 1 1 d D . .
C73 C 0.9339(16) 0.4314(8) 0.7704(8) 0.222(8) Uiso 1 1 d D . .
C74 C 1.0328(18) 0.4457(9) 0.7418(8) 0.237(9) Uiso 1 1 d D . .
C75 C 1.121(2) 0.4947(9) 0.7454(10) 0.275(11) Uiso 1 1 d D . .
C76 C 1.1930(18) 0.5243(8) 0.7075(9) 0.226(8) Uiso 1 1 d D . .

loop_
_atom_site_aniso_label
_atom_site_aniso_U_11
_atom_site_aniso_U_22
_atom_site_aniso_U_33
_atom_site_aniso_U_23
_atom_site_aniso_U_13
_atom_site_aniso_U_12
Fe 0.0418(7) 0.0410(7) 0.0359(6) 0.0004(5) 0.0103(5) 0.0004(6)
Mn 0.0528(8) 0.0748(10) 0.0473(8) -0.0207(7) 0.0148(6) -0.0049(7)
O 0.053(4) 0.093(5) 0.080(5) 0.007(4) 0.019(3) -0.014(4)
C77 0.052(6) 0.058(6) 0.049(5) -0.010(4) 0.004(5) -0.001(5)
P1 0.0468(14) 0.0454(13) 0.0539(14) -0.0029(11) 0.0165(11) -0.0026(11)
P2 0.0420(13) 0.0528(14) 0.0518(14) -0.0138(11) 0.0166(11) -0.0036(11)
P3 0.0445(13) 0.0684(16) 0.0364(12) -0.0021(12) 0.0096(10) -0.0097(12)
P4 0.0533(14) 0.0579(15) 0.0524(14) 0.0039(12) 0.0167(12) -0.0076(12)
C1 0.045(5) 0.049(5) 0.029(5) 0.002(4) -0.002(4) 0.006(4)
C2 0.041(5) 0.047(5) 0.045(5) 0.008(4) 0.015(4) 0.002(4)
C3 0.037(5) 0.036(5) 0.048(5) -0.002(4) 0.007(4) 0.002(4)
C4 0.042(5) 0.044(5) 0.039(4) -0.006(4) 0.009(4) 0.001(4)
C5 0.030(4) 0.050(5) 0.043(5) 0.003(4) 0.004(4) 0.007(4)
C6 0.060(6) 0.069(6) 0.038(5) -0.008(5) -0.004(4) -0.005(5)
C7 0.133(10) 0.120(9) 0.056(7) 0.016(7) -0.026(6) -0.034(8)
C8 0.109(9) 0.174(13) 0.066(7) -0.038(8) 0.000(7) -0.060(9)
C9 0.174(13) 0.135(11) 0.106(10) -0.086(9) -0.055(9) 0.050(10)
C10 0.040(5) 0.048(5) 0.064(6) 0.010(5) 0.016(5) 0.001(4)
C11 0.057(6) 0.074(7) 0.077(7) 0.007(5) 0.025(6) 0.003(5)
C12 0.042(6) 0.099(9) 0.112(9) 0.008(7) 0.013(6) 0.002(5)
C13 0.087(9) 0.074(7) 0.117(10) 0.023(7) 0.067(8) 0.009(6)
C14 0.079(8) 0.089(8) 0.076(7) 0.027(6) 0.031(7) 0.011(6)
C15 0.052(6) 0.074(7) 0.066(7) 0.008(5) 0.026(5) -0.002(5)
C16 0.062(6) 0.048(6) 0.061(6) 0.006(5) 0.030(5) 0.009(5)
C17 0.058(6) 0.071(7) 0.081(7) 0.009(6) 0.015(6) 0.017(6)
C18 0.099(9) 0.096(9) 0.080(8) 0.008(7) 0.010(6) 0.058(8)
C19 0.138(13) 0.095(11) 0.114(11) 0.044(9) 0.045(10) 0.074(10)
C20 0.122(11) 0.063(8) 0.145(12) 0.051(8) 0.037(10) 0.042(9)
C21 0.073(7) 0.065(7) 0.110(9) 0.009(7) 0.015(6) 0.002(6)
C22 0.036(5) 0.067(6) 0.048(5) -0.005(4) 0.012(4) -0.001(5)
C23 0.048(6) 0.070(7) 0.057(6) 0.003(5) 0.027(4) 0.000(5)
C24 0.065(7) 0.086(8) 0.079(7) -0.006(6) 0.025(6) -0.026(6)
C25 0.045(6) 0.119(10) 0.080(7) 0.000(7) 0.027(5) -0.021(7)
C26 0.055(7) 0.118(10) 0.076(7) -0.017(7) 0.029(5) -0.002(7)
C27 0.050(6) 0.100(8) 0.055(6) -0.005(5) 0.023(5) 0.003(5)
C28 0.057(6) 0.053(6) 0.067(6) -0.014(5) 0.032(5) -0.001(5)
C29 0.073(7) 0.078(8) 0.099(8) -0.029(7) 0.041(6) -0.016(6)
C30 0.137(12) 0.044(8) 0.184(15) -0.029(9) 0.094(11) -0.018(8)
C31 0.099(11) 0.080(10) 0.163(15) 0.010(10) 0.076(10) 0.022(9)
C32 0.082(8) 0.085(9) 0.122(10) 0.004(8) 0.038(7) 0.023(8)
C33 0.048(6) 0.056(7) 0.098(8) 0.010(6) 0.034(6) 0.013(5)
C34 0.048(5) 0.037(5) 0.044(5) 0.000(4) 0.011(4) 0.003(4)
C35 0.036(4) 0.033(5) 0.040(5) 0.002(4) 0.005(4) 0.000(4)
C36 0.041(5) 0.045(5) 0.039(4) 0.004(4) 0.006(4) 0.003(4)
C37 0.045(5) 0.049(5) 0.035(5) 0.001(4) 0.007(4) -0.006(4)
C38 0.056(5) 0.035(5) 0.040(5) 0.000(4) 0.013(4) -0.001(4)
C39 0.053(5) 0.054(6) 0.056(6) -0.002(4) 0.026(5) 0.012(5)
C40 0.110(10) 0.220(16) 0.209(15) -0.126(13) 0.129(10) -0.094(10)
C41 0.161(12) 0.087(9) 0.209(14) 0.035(9) 0.132(11) 0.063(8)
C42 0.145(11) 0.214(15) 0.048(7) 0.023(8) 0.048(7) 0.073(10)
C43 0.051(5) 0.066(6) 0.050(6) 0.007(5) 0.008(5) -0.010(5)
C44 0.053(6) 0.073(7) 0.057(6) 0.009(5) 0.004(5) 0.005(5)
C45 0.061(7) 0.084(8) 0.080(7) 0.019(6) 0.005(6) 0.012(6)
C46 0.049(7) 0.104(10) 0.096(9) 0.006(7) -0.007(6) -0.002(7)
C47 0.062(8) 0.127(10) 0.080(8) -0.004(8) -0.027(6) -0.020(7)
C48 0.059(6) 0.095(8) 0.070(7) -0.016(6) 0.006(5) -0.015(6)
C49 0.052(6) 0.079(7) 0.039(5) -0.006(5) 0.011(4) -0.012(5)
C50 0.076(7) 0.096(8) 0.052(6) 0.015(6) 0.009(5) -0.013(6)
C51 0.117(10) 0.107(9) 0.062(7) 0.025(6) 0.014(7) -0.022(8)
C52 0.132(13) 0.145(13) 0.078(9) -0.001(8) 0.056(9) -0.042(10)
C53 0.105(10) 0.147(12) 0.078(9) -0.002(8) 0.051(8) -0.033(9)
C54 0.078(8) 0.109(9) 0.054(6) 0.007(6) 0.015(6) -0.017(7)
C55 0.064(6) 0.056(6) 0.037(5) 0.002(4) 0.004(4) -0.015(5)
C56 0.074(7) 0.074(7) 0.066(6) 0.015(6) 0.020(5) -0.016(6)
C57 0.127(10) 0.094(9) 0.068(7) 0.034(6) 0.041(7) -0.017(8)
C58 0.134(11) 0.077(8) 0.067(7) 0.021(6) 0.019(8) -0.016(8)
C59 0.083(7) 0.087(8) 0.075(7) 0.007(6) -0.001(6) 0.007(6)
C60 0.073(7) 0.058(6) 0.070(6) 0.025(5) 0.006(5) -0.001(6)
C61 0.053(6) 0.042(5) 0.054(5) 0.009(4) 0.015(5) -0.006(4)
C62 0.057(6) 0.063(6) 0.062(6) 0.008(5) 0.005(5) -0.009(5)
C63 0.087(8) 0.066(7) 0.077(7) 0.001(6) 0.013(6) -0.010(6)
C64 0.090(10) 0.076(8) 0.088(8) 0.009(7) 0.001(7) -0.026(7)
C65 0.045(6) 0.112(10) 0.102(9) 0.011(8) -0.007(6) -0.018(7)
C66 0.059(7) 0.072(7) 0.093(8) 0.004(6) 0.016(6) -0.012(6)
C67 0.101(10) 0.106(10) 0.074(8) -0.047(8) 0.022(7) -0.002(9)
C68 0.087(10) 0.113(10) 0.066(7) -0.034(7) 0.027(7) 0.015(8)
C69 0.072(8) 0.158(13) 0.048(6) -0.019(7) 0.023(6) 0.022(8)
C70 0.122(10) 0.119(10) 0.035(6) -0.015(6) 0.023(7) 0.012(9)
C71 0.084(8) 0.106(9) 0.059(7) -0.038(7) 0.012(6) -0.007(9)

loop_
_atom_type_symbol
_atom_type_description
_atom_type_scat_dispersion_real
_atom_type_scat_dispersion_imag
_atom_type_scat_source
Mn Mn 0.3368 0.7283 'International Tables Vol C Tables 4.2.6.8 and 6.1.1.4'
Fe Fe 0.3463 0.8444 'International Tables Vol C Tables 4.2.6.8 and 6.1.1.4'
C C 0.0033 0.0016 'International Tables Vol C Tables 4.2.6.8 and 6.1.1.4'
P P 0.1023 0.0942 'International Tables Vol C Tables 4.2.6.8 and 6.1.1.4'
O O 0.0106 0.0060 'International Tables Vol C Tables 4.2.6.8 and 6.1.1.4'
H H 0.0000 0.0000 'International Tables Vol C Tables 4.2.6.8 and 6.1.1.4'

loop_
_geom_angle_atom_site_label_1
_geom_angle_atom_site_label_2
_geom_angle_atom_site_label_3
_geom_angle
_geom_angle_site_symmetry_1
_geom_angle_site_symmetry_3
_geom_angle_publ_flag
C35 Fe C4 119.5(3) . . ?
C35 Fe C5 156.9(3) . . ?
C4 Fe C5 40.9(3) . . ?
C35 Fe C38 67.7(3) . . ?
C4 Fe C38 161.6(3) . . ?
C5 Fe C38 126.9(3) . . ?
C35 Fe C2 123.7(3) . . ?
C4 Fe C2 68.6(3) . . ?
C5 Fe C2 66.4(3) . . ?
C38 Fe C2 123.4(3) . . ?
C35 Fe C3 105.4(3) . . ?
C4 Fe C3 41.5(3) . . ?
C5 Fe C3 67.9(3) . . ?
C38 Fe C3 156.7(3) . . ?
C2 Fe C3 40.6(3) . . ?
C35 Fe C36 41.4(3) . . ?
C4 Fe C36 105.2(3) . . ?
C5 Fe C36 122.1(3) . . ?
C38 Fe C36 68.1(3) . . ?
C2 Fe C36 160.0(3) . . ?
C3 Fe C36 122.4(3) . . ?
C35 Fe C37 68.7(3) . . ?
C4 Fe C37 123.3(3) . . ?
C5 Fe C37 109.5(3) . . ?
C38 Fe C37 40.7(3) . . ?
C2 Fe C37 158.5(3) . . ?
C3 Fe C37 159.8(3) . . ?
C36 Fe C37 40.6(3) . . ?
C35 Fe C34 39.9(3) . . ?
C4 Fe C34 155.1(3) . . ?
C5 Fe C34 162.6(3) . . ?
C38 Fe C34 40.2(3) . . ?
C2 Fe C34 108.8(3) . . ?
C3 Fe C34 120.3(3) . . ?
C36 Fe C34 68.3(3) . . ?
C37 Fe C34 68.3(3) . . ?
C35 Fe C1 160.5(3) . . ?
C4 Fe C1 68.6(3) . . ?
C5 Fe C1 39.5(3) . . ?
C38 Fe C1 110.6(3) . . ?
C2 Fe C1 39.6(3) . . ?
C3 Fe C1 68.0(3) . . ?
C36 Fe C1 157.7(3) . . ?
C37 Fe C1 123.7(3) . . ?
C34 Fe C1 126.1(3) . . ?
C77 Mn C68 125.7(5) . . ?
C77 Mn C71 93.3(4) . . ?
C68 Mn C71 63.8(4) . . ?
C77 Mn C70 125.7(5) . . ?
C68 Mn C70 63.9(4) . . ?
C71 Mn C70 38.1(4) . . ?
C77 Mn C67 92.6(4) . . ?
C68 Mn C67 38.7(4) . . ?
C71 Mn C67 38.2(4) . . ?
C70 Mn C67 64.3(4) . . ?
C77 Mn C69 156.0(4) . . ?
C68 Mn C69 38.0(4) . . ?
C71 Mn C69 64.4(4) . . ?
C70 Mn C69 38.9(4) . . ?
C67 Mn C69 64.7(5) . . ?
C77 Mn P3 88.2(3) . . ?
C68 Mn P3 145.0(4) . . ?
C71 Mn P3 111.0(4) . . ?
C70 Mn P3 90.6(3) . . ?
C67 Mn P3 149.3(4) . . ?
C69 Mn P3 107.3(4) . . ?
C77 Mn P2 97.8(3) . . ?
C68 Mn P2 85.9(3) . . ?
C71 Mn P2 148.4(4) . . ?
C70 Mn P2 135.8(4) . . ?
C67 Mn P2 111.4(4) . . ?
C69 Mn P2 97.7(3) . . ?
P3 Mn P2 98.86(9) . . ?
O C77 Mn 173.2(7) . . ?
C3 P1 C16 99.8(4) . . ?
C3 P1 C10 105.2(3) . . ?
C16 P1 C10 98.8(4) . . ?
C4 P2 C22 102.3(4) . . ?
C4 P2 C28 97.3(4) . . ?
C22 P2 C28 98.7(4) . . ?
C4 P2 Mn 124.4(2) . . ?
C22 P2 Mn 111.6(3) . . ?
C28 P2 Mn 118.4(3) . . ?
C36 P3 C49 106.2(4) . . ?
C36 P3 C43 96.2(4) . . ?
C49 P3 C43 96.4(4) . . ?
C36 P3 Mn 121.9(2) . . ?
C49 P3 Mn 116.1(3) . . ?
C43 P3 Mn 115.6(3) . . ?
C61 P4 C37 105.1(3) . . ?
C61 P4 C55 98.3(4) . . ?
C37 P4 C55 100.2(4) . . ?
C5 C1 C2 105.4(6) . . ?
C5 C1 C6 127.3(7) . . ?
C2 C1 C6 126.2(7) . . ?
C5 C1 Fe 67.4(4) . . ?
C2 C1 Fe 67.9(4) . . ?
C6 C1 Fe 137.9(6) . . ?
C1 C2 C3 110.5(6) . . ?
C1 C2 Fe 72.5(4) . . ?
C3 C2 Fe 69.7(4) . . ?
C2 C3 C4 106.8(6) . . ?
C2 C3 P1 127.2(6) . . ?
C4 C3 P1 123.3(5) . . ?
C2 C3 Fe 69.8(4) . . ?
C4 C3 Fe 68.5(4) . . ?
P1 C3 Fe 141.3(4) . . ?
C5 C4 C3 105.7(6) . . ?
C5 C4 P2 128.9(6) . . ?
C3 C4 P2 125.3(5) . . ?
C5 C4 Fe 69.9(4) . . ?
C3 C4 Fe 70.0(4) . . ?
P2 C4 Fe 127.7(4) . . ?
C1 C5 C4 111.5(7) . . ?
C1 C5 Fe 73.0(4) . . ?
C4 C5 Fe 69.3(4) . . ?
C9 C6 C8 109.9(9) . . ?
C9 C6 C7 108.0(9) . . ?
C8 C6 C7 106.1(8) . . ?
C9 C6 C1 112.6(7) . . ?
C8 C6 C1 111.4(7) . . ?
C7 C6 C1 108.6(7) . . ?
C11 C10 C15 117.1(8) . . ?
C11 C10 P1 117.4(7) . . ?
C15 C10 P1 125.4(7) . . ?
C10 C11 C12 122.0(9) . . ?
C13 C12 C11 118.0(9) . . ?
C14 C13 C12 121.8(9) . . ?
C13 C14 C15 118.9(10) . . ?
C14 C15 C10 122.2(9) . . ?
C17 C16 C21 116.6(8) . . ?
C17 C16 P1 127.2(7) . . ?
C21 C16 P1 116.0(8) . . ?
C16 C17 C18 119.7(10) . . ?
C17 C18 C19 121.9(12) . . ?
C20 C19 C18 118.1(11) . . ?
C19 C20 C21 121.1(12) . . ?
C20 C21 C16 122.6(10) . . ?
C23 C22 C27 116.5(7) . . ?
C23 C22 P2 121.6(6) . . ?
C27 C22 P2 121.7(7) . . ?
C22 C23 C24 122.2(8) . . ?
C25 C24 C23 119.3(9) . . ?
C26 C25 C24 121.3(9) . . ?
C25 C26 C27 119.2(9) . . ?
C26 C27 C22 121.6(9) . . ?
C33 C28 C29 119.2(9) . . ?
C33 C28 P2 119.2(7) . . ?
C29 C28 P2 121.6(8) . . ?
C28 C29 C30 119.4(11) . . ?
C31 C30 C29 119.7(12) . . ?
C32 C31 C30 120.4(13) . . ?
C33 C32 C31 120.4(12) . . ?
C32 C33 C28 120.7(10) . . ?
C35 C34 C38 106.9(6) . . ?
C35 C34 C39 127.3(7) . . ?
C38 C34 C39 124.6(7) . . ?
C35 C34 Fe 67.9(4) . . ?
C38 C34 Fe 68.6(4) . . ?
C39 C34 Fe 138.1(5) . . ?
C34 C35 C36 109.6(6) . . ?
C34 C35 Fe 72.2(4) . . ?
C36 C35 Fe 70.7(4) . . ?
C37 C36 C35 106.6(6) . . ?
C37 C36 P3 134.8(6) . . ?
C35 C36 P3 118.3(5) . . ?
C37 C36 Fe 69.7(4) . . ?
C35 C36 Fe 68.0(4) . . ?
P3 C36 Fe 131.1(4) . . ?
C38 C37 C36 107.2(6) . . ?
C38 C37 P4 127.2(6) . . ?
C36 C37 P4 125.2(5) . . ?
C38 C37 Fe 69.1(4) . . ?
C36 C37 Fe 69.7(4) . . ?
P4 C37 Fe 131.8(4) . . ?
C34 C38 C37 109.5(6) . . ?
C34 C38 Fe 71.2(4) . . ?
C37 C38 Fe 70.2(4) . . ?
C40 C39 C42 108.5(9) . . ?
C40 C39 C41 110.0(9) . . ?
C42 C39 C41 107.1(9) . . ?
C40 C39 C34 111.0(7) . . ?
C42 C39 C34 113.4(7) . . ?
C41 C39 C34 106.7(7) . . ?
C48 C43 C44 117.9(8) . . ?
C48 C43 P3 118.1(7) . . ?
C44 C43 P3 123.5(7) . . ?
C45 C44 C43 121.1(9) . . ?
C46 C45 C44 120.7(10) . . ?
C47 C46 C45 119.1(10) . . ?
C46 C47 C48 120.9(10) . . ?
C43 C48 C47 120.4(10) . . ?
C50 C49 C54 118.1(8) . . ?
C50 C49 P3 123.5(7) . . ?
C54 C49 P3 117.9(7) . . ?
C49 C50 C51 120.6(10) . . ?
C52 C51 C50 119.5(11) . . ?
C51 C52 C53 120.8(12) . . ?
C52 C53 C54 120.4(12) . . ?
C53 C54 C49 120.5(10) . . ?
C60 C55 C56 117.7(8) . . ?
C60 C55 P4 125.5(6) . . ?
C56 C55 P4 116.8(7) . . ?
C57 C56 C55 121.7(9) . . ?
C58 C57 C56 119.5(9) . . ?
C57 C58 C59 119.9(11) . . ?
C58 C59 C60 120.7(10) . . ?
C55 C60 C59 120.5(9) . . ?
C62 C61 C66 117.2(8) . . ?
C62 C61 P4 126.3(7) . . ?
C66 C61 P4 116.2(7) . . ?
C61 C62 C63 123.1(9) . . ?
C64 C63 C62 119.1(10) . . ?
C65 C64 C63 120.2(11) . . ?
C64 C65 C66 121.3(10) . . ?
C61 C66 C65 119.2(10) . . ?
C71 C67 C68 106.3(11) . . ?
C71 C67 Mn 70.4(6) . . ?
C68 C67 Mn 70.1(6) . . ?
C69 C68 C67 110.0(11) . . ?
C69 C68 Mn 72.0(6) . . ?
C67 C68 Mn 71.2(6) . . ?
C68 C69 C70 106.2(11) . . ?
C68 C69 Mn 70.0(6) . . ?
C70 C69 Mn 69.6(5) . . ?
C71 C70 C69 108.5(11) . . ?
C71 C70 Mn 71.1(6) . . ?
C69 C70 Mn 71.6(5) . . ?
C70 C71 C67 109.2(11) . . ?
C70 C71 Mn 70.8(5) . . ?
C67 C71 Mn 71.3(6) . . ?
C74 C73 C72 119.4(17) . . ?
C73 C74 C75 134.2(19) . . ?
C74 C75 C76 138(2) . . ?

loop_
_geom_bond_atom_site_label_1
_geom_bond_atom_site_label_2
_geom_bond_distance
_geom_bond_site_symmetry_2
_geom_bond_publ_flag
Fe C35 2.034(7) . ?
Fe C4 2.039(7) . ?
Fe C5 2.047(7) . ?
Fe C38 2.058(7) . ?
Fe C2 2.060(7) . ?
Fe C3 2.059(7) . ?
Fe C36 2.071(7) . ?
Fe C37 2.072(7) . ?
Fe C34 2.092(7) . ?
Fe C1 2.120(7) . ?
Mn C77 1.769(9) . ?
Mn C68 2.140(9) . ?
Mn C71 2.144(9) . ?
Mn C70 2.139(9) . ?
Mn C67 2.155(10) . ?
Mn C69 2.165(9) . ?
Mn P3 2.241(3) . ?
Mn P2 2.244(3) . ?
O C77 1.154(9) . ?
P1 C3 1.824(7) . ?
P1 C16 1.836(9) . ?
P1 C10 1.837(8) . ?
P2 C4 1.834(7) . ?
P2 C22 1.835(8) . ?
P2 C28 1.862(9) . ?
P3 C36 1.846(7) . ?
P3 C49 1.856(9) . ?
P3 C43 1.871(9) . ?
P4 C61 1.829(8) . ?
P4 C37 1.828(7) . ?
P4 C55 1.835(9) . ?
C1 C5 1.411(9) . ?
C1 C2 1.416(9) . ?
C1 C6 1.519(10) . ?
C2 C3 1.428(10) . ?
C3 C4 1.451(9) . ?
C4 C5 1.427(10) . ?
C6 C9 1.506(12) . ?
C6 C8 1.498(12) . ?
C6 C7 1.506(12) . ?
C10 C11 1.371(11) . ?
C10 C15 1.384(10) . ?
C11 C12 1.393(12) . ?
C12 C13 1.367(13) . ?
C13 C14 1.360(13) . ?
C14 C15 1.367(11) . ?
C16 C17 1.378(11) . ?
C16 C21 1.388(11) . ?
C17 C18 1.379(12) . ?
C18 C19 1.386(15) . ?
C19 C20 1.326(15) . ?
C20 C21 1.360(13) . ?
C22 C23 1.385(11) . ?
C22 C27 1.413(10) . ?
C23 C24 1.390(11) . ?
C24 C25 1.375(12) . ?
C25 C26 1.361(13) . ?
C26 C27 1.397(11) . ?
C28 C33 1.374(11) . ?
C28 C29 1.384(11) . ?
C29 C30 1.403(14) . ?
C30 C31 1.370(16) . ?
C31 C32 1.354(15) . ?
C32 C33 1.375(13) . ?
C34 C35 1.410(9) . ?
C34 C38 1.427(9) . ?
C34 C39 1.537(10) . ?
C35 C36 1.451(9) . ?
C36 C37 1.439(10) . ?
C37 C38 1.435(9) . ?
C39 C40 1.477(12) . ?
C39 C42 1.514(11) . ?
C39 C41 1.522(11) . ?
C43 C48 1.359(11) . ?
C43 C44 1.392(11) . ?
C44 C45 1.371(11) . ?
C45 C46 1.367(13) . ?
C46 C47 1.350(13) . ?
C47 C48 1.406(13) . ?
C49 C50 1.385(11) . ?
C49 C54 1.392(11) . ?
C50 C51 1.404(12) . ?
C51 C52 1.361(14) . ?
C52 C53 1.355(15) . ?
C53 C54 1.388(13) . ?
C55 C60 1.365(11) . ?
C55 C56 1.407(11) . ?
C56 C57 1.383(13) . ?
C57 C58 1.363(13) . ?
C58 C59 1.375(13) . ?
C59 C60 1.398(12) . ?
C61 C62 1.375(11) . ?
C61 C66 1.395(11) . ?
C62 C63 1.369(12) . ?
C63 C64 1.359(13) . ?
C64 C65 1.354(13) . ?
C65 C66 1.397(13) . ?
C67 C71 1.408(14) . ?
C67 C68 1.422(13) . ?
C68 C69 1.401(14) . ?
C69 C70 1.432(13) . ?
C70 C71 1.396(13) . ?
C72 C73 1.526(9) . ?
C73 C74 1.499(10) . ?
C74 C75 1.545(10) . ?
C75 C76 1.557(10) . ?
